data_7220872
loop_
_publ_author_name
'Vande Velde, Christophe M. L.'
'Zeller, Matthias'
'Azov, Vladimir A.'

_publ_section_title
;
 Thermodynamic parameters of the pedal motion in the crystal structures of
 two bromomethylated azobenzenes
;
_journal_issue 30
_journal_name_full CrystEngComm
_journal_page_first 5751
_journal_paper_doi 10.1039/C5CE00905G
_journal_volume 17
_journal_year 2015
_chemical_formula_moiety 'C14 H12 Br2 N2'
_chemical_formula_sum 'C14 H12 Br2 N2'
_chemical_formula_weight 368.08
_chemical_melting_point 419.5(5)
_chemical_name_systematic
;
 (1E)-1,2-bis[3-(Bromomethyl)phenyl]-diazene
;
_space_group_crystal_system monoclinic
_space_group_IT_number 14
_space_group_name_Hall '-P 2ybc'
_space_group_name_H-M_alt 'P 1 21/c 1'
_symmetry_space_group_name_Hall '-P 2ybc'
_symmetry_space_group_name_H-M 'P 1 21/c 1'
_atom_sites_solution_hydrogens geom
_atom_sites_solution_primary direct
_atom_sites_solution_secondary difmap
_audit_creation_method SHELXL-2013
_audit_update_record
;
2015-05-05 deposited with the CCDC.
2015-06-25 downloaded from the CCDC.
;
_cell_angle_alpha 90
_cell_angle_beta 99.369(5)
_cell_angle_gamma 90
_cell_formula_units_Z 2
_cell_length_a 14.129(5)
_cell_length_b 4.4805(14)
_cell_length_c 11.264(4)
_cell_measurement_reflns_used 2208
_cell_measurement_temperature 375(2)
_cell_measurement_theta_max 25.27
_cell_measurement_theta_min 2.52
_cell_volume 703.6(4)
_computing_structure_refinement 'SHELXL-2013 (Sheldrick, 2013)'
_diffrn_ambient_temperature 375(2)
_diffrn_measured_fraction_theta_full 0.998
_diffrn_measured_fraction_theta_max 0.943
_diffrn_measurement_device_type 'Bruker Smart 1000 area detector'
_diffrn_measurement_method \w-scans
_diffrn_radiation_monochromator graphite
_diffrn_radiation_source 'fine-focus sealed tube'
_diffrn_radiation_type MoK\a
_diffrn_radiation_wavelength 0.71073
_diffrn_reflns_av_R_equivalents 0.0338
_diffrn_reflns_av_unetI/netI 0.0337
_diffrn_reflns_laue_measured_fraction_full 0.998
_diffrn_reflns_laue_measured_fraction_max 0.943
_diffrn_reflns_limit_h_max 20
_diffrn_reflns_limit_h_min -20
_diffrn_reflns_limit_k_max 6
_diffrn_reflns_limit_k_min -6
_diffrn_reflns_limit_l_max 16
_diffrn_reflns_limit_l_min -16
_diffrn_reflns_number 7885
_diffrn_reflns_point_group_measured_fraction_full 0.998
_diffrn_reflns_point_group_measured_fraction_max 0.943
_diffrn_reflns_theta_full 28.000
_diffrn_reflns_theta_max 31.703
_diffrn_reflns_theta_min 2.922
_exptl_absorpt_coefficient_mu 5.744
_exptl_absorpt_correction_T_max 0.7463
_exptl_absorpt_correction_T_min 0.3576
_exptl_absorpt_correction_type multi-scan
_exptl_absorpt_process_details 'Bruker SADABS 2008-1'
_exptl_crystal_colour orange
_exptl_crystal_density_diffrn 1.737
_exptl_crystal_density_meas ?
_exptl_crystal_description plate
_exptl_crystal_F_000 360
_exptl_crystal_size_max 0.550
_exptl_crystal_size_mid 0.520
_exptl_crystal_size_min 0.470
_refine_diff_density_max 0.288
_refine_diff_density_min -0.297
_refine_diff_density_rms 0.052
_refine_ls_extinction_coef 0.038(3)
_refine_ls_extinction_expression Fc^*^=kFc[1+0.001xFc^2^\l^3^/sin(2\q)]^-1/4^
_refine_ls_extinction_method SHELXL
_refine_ls_goodness_of_fit_ref 1.001
_refine_ls_hydrogen_treatment constr
_refine_ls_matrix_type full
_refine_ls_number_parameters 111
_refine_ls_number_reflns 2250
_refine_ls_number_restraints 21
_refine_ls_restrained_S_all 1.009
_refine_ls_R_factor_all 0.0700
_refine_ls_R_factor_gt 0.0323
_refine_ls_shift/su_max 0.000
_refine_ls_shift/su_mean 0.000
_refine_ls_structure_factor_coef Fsqd
_refine_ls_weighting_details
;
 w=1/[\s^2^(Fo^2^)+(0.0420P)^2^+0.1054P]
 where P=(Fo^2^+2Fc^2^)/3
;
_refine_ls_weighting_scheme calc
_refine_ls_wR_factor_gt 0.0822
_refine_ls_wR_factor_ref 0.0944
_reflns_Friedel_coverage 0.000
_reflns_number_gt 1275
_reflns_number_total 2250
_reflns_threshold_expression 'I > 2\s(I)'
_cod_data_source_file c5ce00905g3.cif
_cod_data_source_block 12mz128_0m
_cod_depositor_comments
;
The following automatic conversions were performed:

'_chemical_melting_point' value '419-420K' was changed to '419.5(5)'
- the average value was taken and precision was estimated.

'_exptl_crystal_density_meas' value 'not measured' was changed to '?'
- the value is perceived as not measured.

Automatic conversion script
Id: cif_fix_values 3271 2015-04-21 07:52:19Z andrius 

 Adding full bibliography for 7220863--7220879.cif.
;
_cod_database_code 7220872
_shelx_space_group_comment
;
The symmetry employed for this shelxl refinement is uniquely defined
by the following loop, which should always be used as a source of
symmetry information in preference to the above space-group names.
They are only intended as comments.
;
_shelx_estimated_absorpt_t_min 0.144
_shelx_estimated_absorpt_t_max 0.173
_shelxl_version_number 2013-2

loop_
_space_group_symop_operation_xyz
'x, y, z'
'-x, y+1/2, -z+1/2'
'-x, -y, -z'
'x, -y-1/2, z-1/2'

loop_
_atom_site_label
_atom_site_type_symbol
_atom_site_fract_x
_atom_site_fract_y
_atom_site_fract_z
_atom_site_U_iso_or_equiv
_atom_site_adp_type
_atom_site_occupancy
_atom_site_site_symmetry_order
_atom_site_calc_flag
_atom_site_refinement_flags_posn
_atom_site_refinement_flags_adp
_atom_site_refinement_flags_occupancy
_atom_site_disorder_assembly
_atom_site_disorder_group
Br1 Br 0.4226(2) 0.5670(6) 0.1372(3) 0.0764(4) Uani 0.639(4) 1 d D . P A 1
C1 C 0.3428(3) 0.8073(10) 0.0107(4) 0.0640(11) Uani 0.639(4) 1 d D . P A 1
H1A H 0.3171 0.9795 0.0469 0.077 Uiso 0.639(4) 1 calc R U P A 1
H1B H 0.3819 0.8783 -0.0467 0.077 Uiso 0.639(4) 1 calc R U P A 1
C2 C 0.2619(2) 0.6205(11) -0.0530(3) 0.0555(7) Uani 0.639(4) 1 d D . P A 1
C3 C 0.2746(5) 0.467(3) -0.1564(10) 0.0662(7) Uani 0.639(4) 1 d D . P A 1
H3 H 0.3338 0.4711 -0.1824 0.079 Uiso 0.639(4) 1 calc R U P A 1
C4 C 0.1991(4) 0.306(2) -0.2210(7) 0.0703(12) Uani 0.639(4) 1 d D . P A 1
H4 H 0.2072 0.2055 -0.2908 0.084 Uiso 0.639(4) 1 calc R U P A 1
C5 C 0.1108(3) 0.2968(12) -0.1800(4) 0.0580(9) Uani 0.639(4) 1 d D . P A 1
H5 H 0.0604 0.1846 -0.2208 0.070 Uiso 0.639(4) 1 calc R U P A 1
C6 C 0.0996(2) 0.4568(9) -0.0781(4) 0.0495(8) Uani 0.639(4) 1 d D . P A 1
C7 C 0.1734(3) 0.6212(10) -0.0166(4) 0.0502(8) Uani 0.639(4) 1 d D . P A 1
H7 H 0.1638 0.7335 0.0498 0.060 Uiso 0.639(4) 1 calc R U P A 1
N1 N 0.0046(2) 0.4392(10) -0.0467(3) 0.0682(10) Uani 0.639(4) 1 d D . P A 1
Br1B Br 0.4320(4) 0.6271(10) 0.1372(5) 0.0764(4) Uani 0.361(4) 1 d D . P A 2
C1B C 0.3726(4) 0.7946(19) -0.0206(6) 0.0640(11) Uani 0.361(4) 1 d D . P A 2
H1BA H 0.3626 1.0074 -0.0128 0.077 Uiso 0.361(4) 1 calc R U P A 2
H1BB H 0.4152 0.7650 -0.0790 0.077 Uiso 0.361(4) 1 calc R U P A 2
C2B C 0.2784(3) 0.644(2) -0.0634(5) 0.0555(7) Uani 0.361(4) 1 d D . P A 2
C3B C 0.2704(8) 0.449(6) -0.1605(18) 0.0662(7) Uani 0.361(4) 1 d D . P A 2
H3B H 0.3223 0.4198 -0.2004 0.079 Uiso 0.361(4) 1 calc R U P A 2
C4B C 0.1847(7) 0.298(4) -0.1983(14) 0.0703(12) Uani 0.361(4) 1 d D . P A 2
H4B H 0.1800 0.1618 -0.2612 0.084 Uiso 0.361(4) 1 calc R U P A 2
C5B C 0.1058(5) 0.353(2) -0.1408(7) 0.0580(9) Uani 0.361(4) 1 d D . P A 2
H5B H 0.0466 0.2671 -0.1694 0.070 Uiso 0.361(4) 1 calc R U P A 2
C6B C 0.1173(4) 0.5367(16) -0.0407(6) 0.0495(8) Uani 0.361(4) 1 d D . P A 2
C7B C 0.2029(5) 0.676(2) -0.0009(6) 0.0502(8) Uani 0.361(4) 1 d D . P A 2
H7B H 0.2101 0.7916 0.0684 0.060 Uiso 0.361(4) 1 calc R U P A 2
N1B N 0.0352(4) 0.552(2) 0.0205(6) 0.0682(10) Uani 0.361(4) 1 d D . P A 2

loop_
_atom_site_aniso_label
_atom_site_aniso_U_11
_atom_site_aniso_U_22
_atom_site_aniso_U_33
_atom_site_aniso_U_23
_atom_site_aniso_U_13
_atom_site_aniso_U_12
Br1 0.0790(7) 0.0748(11) 0.0669(2) -0.0093(6) -0.0136(3) -0.0074(6)
C1 0.064(2) 0.0660(17) 0.062(2) 0.0094(18) 0.0109(17) -0.010(2)
C2 0.0607(16) 0.0513(14) 0.0524(13) 0.0143(11) 0.0024(12) -0.0043(13)
C3 0.0695(15) 0.070(2) 0.0579(15) 0.0076(12) 0.0077(13) 0.0056(13)
C4 0.091(3) 0.0764(18) 0.042(3) -0.005(3) 0.0075(16) -0.003(2)
C5 0.0613(16) 0.067(3) 0.042(3) -0.0100(19) -0.0028(16) 0.0002(16)
C6 0.0616(19) 0.044(2) 0.039(2) -0.0071(15) -0.0018(15) 0.0008(14)
C7 0.048(2) 0.048(2) 0.0490(15) -0.0039(12) -0.0098(18) -0.0142(19)
N1 0.068(3) 0.0751(17) 0.057(2) -0.0077(14) -0.0040(18) 0.003(2)
Br1B 0.0790(7) 0.0748(11) 0.0669(2) -0.0093(6) -0.0136(3) -0.0074(6)
C1B 0.064(2) 0.0660(17) 0.062(2) 0.0094(18) 0.0109(17) -0.010(2)
C2B 0.0607(16) 0.0513(14) 0.0524(13) 0.0143(11) 0.0024(12) -0.0043(13)
C3B 0.0695(15) 0.070(2) 0.0579(15) 0.0076(12) 0.0077(13) 0.0056(13)
C4B 0.091(3) 0.0764(18) 0.042(3) -0.005(3) 0.0075(16) -0.003(2)
C5B 0.0613(16) 0.067(3) 0.042(3) -0.0100(19) -0.0028(16) 0.0002(16)
C6B 0.0616(19) 0.044(2) 0.039(2) -0.0071(15) -0.0018(15) 0.0008(14)
C7B 0.048(2) 0.048(2) 0.0490(15) -0.0039(12) -0.0098(18) -0.0142(19)
N1B 0.068(3) 0.0751(17) 0.057(2) -0.0077(14) -0.0040(18) 0.003(2)

loop_
_atom_type_symbol
_atom_type_description
_atom_type_scat_dispersion_real
_atom_type_scat_dispersion_imag
_atom_type_scat_source
C C 0.0033 0.0016 'International Tables Vol C Tables 4.2.6.8 and 6.1.1.4'
H H 0.0000 0.0000 'International Tables Vol C Tables 4.2.6.8 and 6.1.1.4'
N N 0.0061 0.0033 'International Tables Vol C Tables 4.2.6.8 and 6.1.1.4'
Br Br -0.2901 2.4595 'International Tables Vol C Tables 4.2.6.8 and 6.1.1.4'

loop_
_geom_angle_atom_site_label_1
_geom_angle_atom_site_label_2
_geom_angle_atom_site_label_3
_geom_angle
_geom_angle_site_symmetry_1
C2 C1 Br1 109.9(2) .
C2 C1 H1A 109.7 .
Br1 C1 H1A 109.7 .
C2 C1 H1B 109.7 .
Br1 C1 H1B 109.7 .
H1A C1 H1B 108.2 .
C7 C2 C3 119.9(3) .
C7 C2 C1 120.9(3) .
C3 C2 C1 119.0(3) .
C2 C3 C4 120.1(3) .
C2 C3 H3 119.9 .
C4 C3 H3 119.9 .
C3 C4 C5 119.5(3) .
C3 C4 H4 120.3 .
C5 C4 H4 120.3 .
C6 C5 C4 119.1(3) .
C6 C5 H5 120.4 .
C4 C5 H5 120.4 .
C7 C6 C5 121.1(3) .
C7 C6 N1 124.6(3) .
C5 C6 N1 114.3(3) .
C6 C7 C2 120.1(3) .
C6 C7 H7 119.9 .
C2 C7 H7 119.9 .
N1 N1 C6 115.1(5) 3_565
C2B C1B Br1B 109.9(2) .
C2B C1B H1BA 109.7 .
Br1B C1B H1BA 109.7 .
C2B C1B H1BB 109.7 .
Br1B C1B H1BB 109.7 .
H1BA C1B H1BB 108.2 .
C7B C2B C3B 119.8(3) .
C7B C2B C1B 120.6(3) .
C3B C2B C1B 119.3(3) .
C2B C3B C4B 120.1(3) .
C2B C3B H3B 120.0 .
C4B C3B H3B 120.0 .
C3B C4B C5B 119.5(3) .
C3B C4B H4B 120.2 .
C5B C4B H4B 120.2 .
C6B C5B C4B 119.0(3) .
C6B C5B H5B 120.5 .
C4B C5B H5B 120.5 .
C7B C6B C5B 121.1(3) .
C7B C6B N1B 123.9(4) .
C5B C6B N1B 114.9(4) .
C6B C7B C2B 120.1(3) .
C6B C7B H7B 119.9 .
C2B C7B H7B 119.9 .
N1B N1B C6B 120.6(7) 3_565

loop_
_geom_bond_atom_site_label_1
_geom_bond_atom_site_label_2
_geom_bond_distance
_geom_bond_site_symmetry_2
Br1 C1 1.985(3) .
C1 C2 1.502(4) .
C1 H1A 0.9700 .
C1 H1B 0.9700 .
C2 C7 1.377(4) .
C2 C3 1.389(4) .
C3 C4 1.390(4) .
C3 H3 0.9300 .
C4 C5 1.399(5) .
C4 H4 0.9300 .
C5 C6 1.385(5) .
C5 H5 0.9300 .
C6 C7 1.370(4) .
C6 N1 1.444(4) .
C7 H7 0.9300 .
N1 N1 1.211(7) 3_565
Br1B C1B 1.985(3) .
C1B C2B 1.501(4) .
C1B H1BA 0.9700 .
C1B H1BB 0.9700 .
C2B C7B 1.377(4) .
C2B C3B 1.389(4) .
C3B C4B 1.391(4) .
C3B H3B 0.9300 .
C4B C5B 1.399(5) .
C4B H4B 0.9300 .
C5B C6B 1.384(5) .
C5B H5B 0.9300 .
C6B C7B 1.370(4) .
C6B N1B 1.444(4) .
C7B H7B 0.9300 .
N1B N1B 1.128(11) 3_565

loop_
_geom_torsion_atom_site_label_1
_geom_torsion_atom_site_label_2
_geom_torsion_atom_site_label_3
_geom_torsion_atom_site_label_4
_geom_torsion
_geom_torsion_site_symmetry_4
Br1 C1 C2 C7 93.6(5) .
Br1 C1 C2 C3 -92.2(10) .
C7 C2 C3 C4 -2.0(19) .
C1 C2 C3 C4 -176.3(11) .
C2 C3 C4 C5 -1(2) .
C3 C4 C5 C6 2.2(15) .
C4 C5 C6 C7 -0.5(9) .
C4 C5 C6 N1 177.9(7) .
C5 C6 C7 C2 -2.5(7) .
N1 C6 C7 C2 179.2(4) .
C3 C2 C7 C6 3.7(11) .
C1 C2 C7 C6 177.9(4) .
C7 C6 N1 N1 -6.5(8) 3_565
C5 C6 N1 N1 175.2(6) 3_565
Br1B C1B C2B C7B 65.0(9) .
Br1B C1B C2B C3B -109.2(17) .
C7B C2B C3B C4B 3(3) .
C1B C2B C3B C4B 177(2) .
C2B C3B C4B C5B 3(4) .
C3B C4B C5B C6B -6(3) .
C4B C5B C6B C7B 3.1(18) .
C4B C5B C6B N1B -173.1(14) .
C5B C6B C7B C2B 2.7(15) .
N1B C6B C7B C2B 178.5(9) .
C3B C2B C7B C6B -6(2) .
C1B C2B C7B C6B -180.0(7) .
C7B C6B N1B N1B 175.1(13) 3_565
C5B C6B N1B N1B -8.8(17) 3_565
